data_4037832
loop_
_publ_author_name
'McKay, Alasdair I.'
'Altalhi, Weam A. O.'
'McInnes, Lachlan E.'
'Czyz, Milena L.'
'Canty, Allan J.'
'Donnelly, Paul S.'
'O&#x2019;Hair, Richard A. J.'

_publ_section_title
;
 Identification of the Side Products That Diminish the Yields of the
 Monoamidated Product in Metal-Catalyzed C--H Amidation of
 2-Phenylpyridine with Arylisocyanates
;
_journal_name_full 'The Journal of Organic Chemistry'
_journal_paper_doi 10.1021/acs.joc.9b02831
_journal_year 2020
_chemical_formula_moiety 'C18 H14 N2 O'
_chemical_formula_sum 'C18 H14 N2 O'
_chemical_formula_weight 274.31
_chemical_name_common N-Phenyl-2-(pyridin-2-yl)benzamide
_space_group_crystal_system triclinic
_space_group_IT_number 2
_space_group_name_Hall '-P 1'
_space_group_name_H-M_alt 'P -1'
_atom_sites_solution_hydrogens geom
_atom_sites_solution_primary dual
_audit_creation_date 2019-09-28
_audit_creation_method
;
Olex2 1.2
(compiled 2018.05.29 svn.r3508 for OlexSys, GUI svn.r5506)
;
_cell_angle_alpha 102.7276(19)
_cell_angle_beta 90.133(2)
_cell_angle_gamma 102.615(3)
_cell_formula_units_Z 4
_cell_length_a 8.3094(3)
_cell_length_b 10.6542(3)
_cell_length_c 16.6643(3)
_cell_measurement_reflns_used 8958
_cell_measurement_temperature 100.00(10)
_cell_measurement_theta_max 76.9090
_cell_measurement_theta_min 4.3650
_cell_volume 1402.33(7)
_computing_cell_refinement 'CrysAlisPro 1.171.40.29a (Rigaku OD, 2018)'
_computing_data_collection 'CrysAlisPro 1.171.40.29a (Rigaku OD, 2018)'
_computing_data_reduction 'CrysAlisPro 1.171.40.29a (Rigaku OD, 2018)'
_computing_molecular_graphics 'Olex2 (Dolomanov et al., 2009)'
_computing_publication_material 'Olex2 (Dolomanov et al., 2009)'
_computing_structure_refinement 'ShelXL (Sheldrick, 2015)'
_computing_structure_solution 'ShelXT (Sheldrick, 2015)'
_diffrn_ambient_environment N~2~
_diffrn_ambient_temperature 100.00(10)
_diffrn_detector 'CCD plate'
_diffrn_detector_area_resol_mean 10.0000
_diffrn_detector_type HyPix
_diffrn_measured_fraction_theta_full 0.992
_diffrn_measured_fraction_theta_max 0.965
_diffrn_measurement_details
;
List of Runs (angles in degrees, time in seconds):

  # Type    Start    End  Width  t~exp~   \w     \q     \k     \f   Frames
--------------------------------------------------------------------------
  1  \w     44.00  70.00   0.50    0.20    --   48.20  36.00  13.00   52
  2  \w     84.00 121.00   0.50    0.20    --   48.20  36.00  13.00   74
  3  \w     99.00 167.00   0.50    0.81    --  107.75  36.00  13.00  136
  4  \w    145.00 171.00   0.50    0.81    --  107.75 125.00 -30.00   52
  5  \w     96.00 172.00   0.50    0.81    --  107.75  45.00 -90.00  152
  6  \w     95.00 163.00   0.50    0.81    --  107.75  45.00  60.00  136
  7  \w     95.00 178.00   0.50    0.81    --  107.75  45.00  90.00  166
  8  \w    101.00 168.00   0.50    0.81    --  107.75  77.00 120.00  134
  9  \w     92.00 140.00   0.50    0.81    --  107.75 125.00 -30.00   96
 10  \w     35.00  69.00   0.50    0.81    --  107.75 -61.00  90.00   68
 11  \w     38.00 108.00   0.50    0.81    --  107.75 -94.00  90.00  140
 12  \w     89.00 117.00   0.50    0.81    --  107.75-125.00  90.00   56
 13  \w     81.00 109.00   0.50    0.81    --  107.75 -94.00  30.00   56
 14  \w     92.00 117.00   0.50    0.81    --  107.75-125.00   0.00   50
 15  \w     78.00 104.00   0.50    0.81    --  107.75 -94.00 -90.00   52
 16  \w     38.00 108.00   0.50    0.81    --  107.75 -94.00 -60.00  140
 17  \w     41.00  75.00   0.50    0.81    --  107.75 -94.00  30.00   68
 18  \w     36.00  86.00   0.50    0.81    --  107.75-125.00  90.00  100
 19  \w     36.00 101.00   0.50    0.81    --  107.75 -94.00   0.00  130
 20  \w     31.00  93.00   0.50    0.20    --   48.20-125.00-120.00  124
 21  \w     35.00  75.00   0.50    0.81    --  107.75 -94.00 -90.00   80
 22  \w     35.00 112.00   0.50    0.81    --  107.75-125.00-150.00  154
 23  \w     37.00 116.00   0.50    0.81    --  107.75-125.00 -90.00  158
 24  \w     35.00  86.00   0.50    0.81    --  107.75-125.00   0.00  102
 25  \w     43.00  68.00   0.50    0.81    --  107.75 -61.00 120.00   50
 26  \w    -26.00  10.00   0.50    0.20    --   48.20 -19.00  60.00   72
 27  \w    -26.00   5.00   0.50    0.20    --   48.20 -19.00 -90.00   62
 28  \w    -24.00  29.00   0.50    0.20    --   48.20 -36.00-143.00  106
 29  \w     35.00 117.00   0.50    0.81    --  107.75-125.00-120.00  164
 30  \w    -25.00  23.00   0.50    0.20    --  -48.20  36.00  13.00   96
 31  \w    -13.00  25.00   0.50    0.20    --  -48.20  77.00  60.00   76
 32  \w    -42.00 -17.00   0.50    0.81    --  -86.25  36.00  13.00   50
 33  \w    -71.00 -33.00   0.50    0.20    --  -48.20  77.00  60.00   76
 34  \w   -104.00 -79.00   0.50    0.81    --  -86.25 -36.00-143.00   50
 35  \w    -66.00 -39.00   0.50    0.20    --  -48.20 -36.00-143.00   54
 36  \w   -121.00 -70.00   0.50    0.20    --  -48.20 -36.00-143.00  102
 37  \w   -150.00-121.00   0.50    0.81    --  -86.25 -36.00-143.00   58
;
_diffrn_measurement_device 'four-circle diffractometer'
_diffrn_measurement_device_type 'XtaLAB Synergy, Dualflex, HyPix'
_diffrn_measurement_method '\w scans'
_diffrn_orient_matrix_type 'CrysAlisPro convention (1999,Acta A55,543-557)'
_diffrn_orient_matrix_UB_11 -0.0910130000
_diffrn_orient_matrix_UB_12 -0.1319872000
_diffrn_orient_matrix_UB_13 0.0185641000
_diffrn_orient_matrix_UB_21 -0.1612387000
_diffrn_orient_matrix_UB_22 0.0140493000
_diffrn_orient_matrix_UB_23 -0.0393108000
_diffrn_orient_matrix_UB_31 0.0437636000
_diffrn_orient_matrix_UB_32 -0.0743123000
_diffrn_orient_matrix_UB_33 -0.0843669000
_diffrn_radiation_monochromator mirror
_diffrn_radiation_probe x-ray
_diffrn_radiation_type CuK\a
_diffrn_radiation_wavelength 1.54184
_diffrn_reflns_av_R_equivalents 0.0471
_diffrn_reflns_av_unetI/netI 0.0479
_diffrn_reflns_Laue_measured_fraction_full 0.992
_diffrn_reflns_Laue_measured_fraction_max 0.965
_diffrn_reflns_limit_h_max 10
_diffrn_reflns_limit_h_min -10
_diffrn_reflns_limit_k_max 13
_diffrn_reflns_limit_k_min -13
_diffrn_reflns_limit_l_max 19
_diffrn_reflns_limit_l_min -20
_diffrn_reflns_number 16791
_diffrn_reflns_point_group_measured_fraction_full 0.992
_diffrn_reflns_point_group_measured_fraction_max 0.965
_diffrn_reflns_theta_full 67.684
_diffrn_reflns_theta_max 77.338
_diffrn_reflns_theta_min 4.366
_diffrn_source 'micro-focus sealed X-ray tube'
_diffrn_source_type 'PhotonJet (Cu) X-ray Source'
_exptl_absorpt_coefficient_mu 0.650
_exptl_absorpt_correction_T_max 1.00000
_exptl_absorpt_correction_T_min 0.64615
_exptl_absorpt_correction_type multi-scan
_exptl_absorpt_process_details
;
CrysAlisPro 1.171.40.29a (Rigaku Oxford Diffraction, 2018)
Empirical absorption correction using spherical harmonics,
 implemented in SCALE3 ABSPACK scaling algorithm.
;
_exptl_crystal_colour colourless
_exptl_crystal_colour_primary colourless
_exptl_crystal_density_diffrn 1.299
_exptl_crystal_description prism
_exptl_crystal_F_000 576
_exptl_crystal_size_max 0.12
_exptl_crystal_size_mid 0.06
_exptl_crystal_size_min 0.03
_refine_diff_density_max 0.226
_refine_diff_density_min -0.227
_refine_diff_density_rms 0.051
_refine_ls_extinction_method none
_refine_ls_goodness_of_fit_ref 1.071
_refine_ls_hydrogen_treatment constr
_refine_ls_matrix_type full
_refine_ls_number_parameters 379
_refine_ls_number_reflns 5757
_refine_ls_number_restraints 0
_refine_ls_restrained_S_all 1.071
_refine_ls_R_factor_all 0.0539
_refine_ls_R_factor_gt 0.0463
_refine_ls_shift/su_max 0.001
_refine_ls_shift/su_mean 0.000
_refine_ls_structure_factor_coef Fsqd
_refine_ls_weighting_details 'w=1/[\s^2^(Fo^2^)+(0.0591P)^2^+0.5140P] where P=(Fo^2^+2Fc^2^)/3'
_refine_ls_weighting_scheme calc
_refine_ls_wR_factor_gt 0.1249
_refine_ls_wR_factor_ref 0.1303
_reflns_Friedel_coverage 0.000
_reflns_number_gt 4964
_reflns_number_total 5757
_reflns_threshold_expression 'I > 2\s(I)'
_cod_data_source_file jo9b02831_si_002.cif
_cod_data_source_block 3a
_cod_original_cell_volume 1402.32(7)
_cod_database_code 4037832
_shelx_shelxl_version_number 2018/3
_chemical_oxdiff_formula 'C H N O'
_chemical_oxdiff_usercomment '2PhPy phenylamide'
_shelx_space_group_comment
;
The symmetry employed for this shelxl refinement is uniquely defined
by the following loop, which should always be used as a source of
symmetry information in preference to the above space-group names.
They are only intended as comments.
;
_shelx_estimated_absorpt_t_max 0.981
_shelx_estimated_absorpt_t_min 0.926
_diffrn_oxdiff_digest_frames
;
01561cf3c62762736d842c759f900cd46b034921a98
;
_reflns_odcompleteness_completeness 98.35
_reflns_odcompleteness_iscentric 1
_reflns_odcompleteness_theta 75.12
_olex2_refinement_description
;
1. Fixed Uiso
 At 1.2 times of:
  All C(H) groups, All N(H) groups
2.a Aromatic/amide H refined with riding coordinates:
 N2(H2), N4(H4), C14(H14), C25(H25), C7(H7), C28(H28), C18(H18), C9(H9),
 C15(H15), C26(H26), C36(H36), C8(H8), C22(H22), C4(H4A), C27(H27), C17(H17),
 C16(H16), C1(H1), C3(H3), C21(H21), C32(H32), C19(H19), C2(H2A), C20(H20),
 C33(H33), C10(H10), C35(H35), C34(H34)
;
_olex2_submission_special_instructions 'No special instructions were received'
_oxdiff_exptl_absorpt_empirical_details
;
Empirical correction (ABSPACK) includes:
- Absorption correction using spherical harmonics
- Frame scaling
;
_oxdiff_exptl_absorpt_empirical_full_max 1.633
_oxdiff_exptl_absorpt_empirical_full_min 0.555

loop_
_space_group_symop_operation_xyz
'x, y, z'
'-x, -y, -z'

loop_
_atom_site_label
_atom_site_type_symbol
_atom_site_fract_x
_atom_site_fract_y
_atom_site_fract_z
_atom_site_U_iso_or_equiv
_atom_site_adp_type
_atom_site_occupancy
_atom_site_site_symmetry_order
_atom_site_calc_flag
_atom_site_refinement_flags_posn
O2 O 0.32567(13) -0.03662(10) 0.59221(6) 0.0280(2) Uani 1 1 d .
O1 O 0.28335(14) 0.71396(11) 0.94771(7) 0.0325(3) Uani 1 1 d .
N1 N 0.26039(16) 0.43545(12) 0.64928(7) 0.0264(3) Uani 1 1 d .
N2 N 0.47474(15) 0.62502(12) 0.87091(7) 0.0251(3) Uani 1 1 d .
H2 H 0.492810 0.552540 0.841840 0.030 Uiso 1 1 calc R
N3 N 0.62089(16) 0.45147(12) 0.73385(8) 0.0291(3) Uani 1 1 d .
N4 N 0.25875(15) 0.15952(12) 0.59151(7) 0.0251(3) Uani 1 1 d .
H4 H 0.244655 0.231809 0.622638 0.030 Uiso 1 1 calc R
C6 C 0.14861(18) 0.44506(14) 0.78253(9) 0.0244(3) Uani 1 1 d .
C13 C 0.60845(18) 0.73741(14) 0.88607(8) 0.0247(3) Uani 1 1 d .
C11 C 0.19408(18) 0.49641(14) 0.86630(9) 0.0246(3) Uani 1 1 d .
C5 C 0.22284(17) 0.51330(14) 0.71814(8) 0.0238(3) Uani 1 1 d .
C12 C 0.32099(18) 0.62254(14) 0.89845(9) 0.0255(3) Uani 1 1 d .
C14 C 0.76850(19) 0.71802(15) 0.88918(9) 0.0275(3) Uani 1 1 d .
H14 H 0.785473 0.633104 0.883342 0.033 Uiso 1 1 calc R
C25 C 0.5161(2) 0.27207(16) 0.83780(9) 0.0299(3) Uani 1 1 d .
H25 H 0.596120 0.347535 0.860771 0.036 Uiso 1 1 calc R
C24 C 0.48246(18) 0.23769(14) 0.75257(9) 0.0257(3) Uani 1 1 d .
C7 C 0.02901(18) 0.32714(15) 0.75940(9) 0.0278(3) Uani 1 1 d .
H7 H -0.000515 0.291133 0.703877 0.033 Uiso 1 1 calc R
C31 C 0.22143(18) 0.13842(13) 0.50577(9) 0.0248(3) Uani 1 1 d .
C23 C 0.58531(17) 0.32049(14) 0.70206(9) 0.0250(3) Uani 1 1 d .
C28 C 0.27793(19) 0.04790(15) 0.77093(10) 0.0290(3) Uani 1 1 d .
H28 H 0.198017 -0.027991 0.748603 0.035 Uiso 1 1 calc R
C29 C 0.36049(18) 0.12386(14) 0.71879(9) 0.0253(3) Uani 1 1 d .
C18 C 0.58339(19) 0.86512(15) 0.89571(10) 0.0291(3) Uani 1 1 d .
H18 H 0.476874 0.878952 0.893865 0.035 Uiso 1 1 calc R
C9 C -0.0029(2) 0.31544(15) 0.90077(10) 0.0322(3) Uani 1 1 d .
H9 H -0.053825 0.272933 0.940196 0.039 Uiso 1 1 calc R
C15 C 0.90262(19) 0.82476(16) 0.90095(10) 0.0312(3) Uani 1 1 d .
H15 H 1.009340 0.811275 0.902565 0.037 Uiso 1 1 calc R
C26 C 0.4327(2) 0.19608(17) 0.88872(10) 0.0329(3) Uani 1 1 d .
H26 H 0.456813 0.220391 0.945291 0.040 Uiso 1 1 calc R
C36 C 0.32294(19) 0.08637(14) 0.44757(9) 0.0283(3) Uani 1 1 d .
H36 H 0.414780 0.060042 0.464219 0.034 Uiso 1 1 calc R
C8 C -0.04608(19) 0.26323(15) 0.81794(10) 0.0317(3) Uani 1 1 d .
H8 H -0.125767 0.185037 0.801604 0.038 Uiso 1 1 calc R
C22 C 0.64736(18) 0.26506(15) 0.62807(9) 0.0269(3) Uani 1 1 d .
H22 H 0.621774 0.174095 0.607605 0.032 Uiso 1 1 calc R
C4 C 0.25226(19) 0.64999(14) 0.72857(9) 0.0275(3) Uani 1 1 d .
H4A H 0.217182 0.701431 0.774860 0.033 Uiso 1 1 calc R
C27 C 0.3127(2) 0.08331(16) 0.85492(10) 0.0321(3) Uani 1 1 d .
H27 H 0.256062 0.031904 0.888796 0.039 Uiso 1 1 calc R
C17 C 0.7186(2) 0.97128(16) 0.90806(10) 0.0326(3) Uani 1 1 d .
H17 H 0.702114 1.056507 0.914904 0.039 Uiso 1 1 calc R
C16 C 0.8778(2) 0.95177(16) 0.91032(10) 0.0329(3) Uani 1 1 d .
H16 H 0.967706 1.023454 0.918083 0.039 Uiso 1 1 calc R
C1 C 0.3374(2) 0.49331(15) 0.59182(9) 0.0306(3) Uani 1 1 d .
H1 H 0.363223 0.439619 0.543862 0.037 Uiso 1 1 calc R
C30 C 0.31472(17) 0.07480(14) 0.62798(9) 0.0240(3) Uani 1 1 d .
C3 C 0.3343(2) 0.70834(15) 0.66920(10) 0.0310(3) Uani 1 1 d .
H3 H 0.358022 0.799564 0.675744 0.037 Uiso 1 1 calc R
C21 C 0.74736(19) 0.34711(16) 0.58558(10) 0.0306(3) Uani 1 1 d .
H21 H 0.789603 0.312136 0.536105 0.037 Uiso 1 1 calc R
C32 C 0.08557(19) 0.17861(15) 0.48035(10) 0.0304(3) Uani 1 1 d .
H32 H 0.016957 0.212773 0.519183 0.036 Uiso 1 1 calc R
C19 C 0.7182(2) 0.52893(16) 0.69145(10) 0.0341(3) Uani 1 1 d .
H19 H 0.742984 0.619617 0.713014 0.041 Uiso 1 1 calc R
C2 C 0.3804(2) 0.62844(16) 0.60008(10) 0.0315(3) Uani 1 1 d .
H2A H 0.438914 0.664832 0.560058 0.038 Uiso 1 1 calc R
C20 C 0.7836(2) 0.48205(17) 0.61783(10) 0.0345(4) Uani 1 1 d .
H20 H 0.850238 0.539585 0.590560 0.041 Uiso 1 1 calc R
C33 C 0.0517(2) 0.16809(16) 0.39735(10) 0.0335(3) Uani 1 1 d .
H33 H -0.038509 0.196510 0.380777 0.040 Uiso 1 1 calc R
C10 C 0.1167(2) 0.43132(15) 0.92452(9) 0.0296(3) Uani 1 1 d .
H10 H 0.145862 0.466241 0.980177 0.036 Uiso 1 1 calc R
C35 C 0.2866(2) 0.07386(15) 0.36448(10) 0.0319(3) Uani 1 1 d .
H35 H 0.353274 0.037299 0.325505 0.038 Uiso 1 1 calc R
C34 C 0.1519(2) 0.11527(15) 0.33888(10) 0.0325(3) Uani 1 1 d .
H34 H 0.129065 0.107717 0.283143 0.039 Uiso 1 1 calc R

loop_
_atom_site_aniso_label
_atom_site_aniso_U_11
_atom_site_aniso_U_22
_atom_site_aniso_U_33
_atom_site_aniso_U_23
_atom_site_aniso_U_13
_atom_site_aniso_U_12
O2 0.0325(5) 0.0222(5) 0.0304(5) 0.0072(4) 0.0046(4) 0.0070(4)
O1 0.0333(6) 0.0296(5) 0.0290(6) -0.0003(4) 0.0086(4) 0.0024(4)
N1 0.0303(6) 0.0252(6) 0.0235(6) 0.0052(5) 0.0024(5) 0.0063(5)
N2 0.0260(6) 0.0229(6) 0.0251(6) 0.0045(5) 0.0028(5) 0.0037(5)
N3 0.0324(7) 0.0269(6) 0.0264(6) 0.0055(5) 0.0009(5) 0.0041(5)
N4 0.0283(6) 0.0222(6) 0.0251(6) 0.0033(5) 0.0012(5) 0.0080(5)
C6 0.0239(7) 0.0248(7) 0.0257(7) 0.0067(5) 0.0046(5) 0.0073(5)
C13 0.0274(7) 0.0260(7) 0.0194(6) 0.0054(5) 0.0026(5) 0.0029(5)
C11 0.0240(7) 0.0243(7) 0.0253(7) 0.0052(5) 0.0036(5) 0.0054(5)
C5 0.0242(7) 0.0255(7) 0.0219(7) 0.0056(5) -0.0005(5) 0.0061(5)
C12 0.0285(7) 0.0268(7) 0.0200(7) 0.0057(5) 0.0023(5) 0.0035(6)
C14 0.0284(7) 0.0274(7) 0.0262(7) 0.0053(6) 0.0019(6) 0.0059(6)
C25 0.0307(8) 0.0314(7) 0.0274(7) 0.0058(6) 0.0005(6) 0.0074(6)
C24 0.0272(7) 0.0266(7) 0.0256(7) 0.0075(6) 0.0028(5) 0.0094(6)
C7 0.0258(7) 0.0280(7) 0.0276(7) 0.0037(6) 0.0012(6) 0.0044(6)
C31 0.0265(7) 0.0193(6) 0.0267(7) 0.0052(5) 0.0011(5) 0.0015(5)
C23 0.0237(7) 0.0265(7) 0.0248(7) 0.0058(5) -0.0015(5) 0.0055(5)
C28 0.0268(7) 0.0296(7) 0.0322(8) 0.0098(6) 0.0040(6) 0.0069(6)
C29 0.0249(7) 0.0262(7) 0.0276(7) 0.0080(6) 0.0034(5) 0.0097(6)
C18 0.0270(7) 0.0289(7) 0.0324(8) 0.0096(6) 0.0042(6) 0.0057(6)
C9 0.0334(8) 0.0299(7) 0.0342(8) 0.0125(6) 0.0106(6) 0.0033(6)
C15 0.0265(7) 0.0358(8) 0.0295(8) 0.0053(6) 0.0011(6) 0.0051(6)
C26 0.0357(8) 0.0420(9) 0.0242(7) 0.0099(6) 0.0035(6) 0.0130(7)
C36 0.0307(7) 0.0264(7) 0.0286(8) 0.0064(6) 0.0010(6) 0.0077(6)
C8 0.0287(8) 0.0264(7) 0.0370(8) 0.0062(6) 0.0059(6) 0.0007(6)
C22 0.0262(7) 0.0274(7) 0.0273(7) 0.0056(6) 0.0007(6) 0.0073(6)
C4 0.0327(8) 0.0256(7) 0.0253(7) 0.0054(5) 0.0024(6) 0.0092(6)
C27 0.0309(8) 0.0395(8) 0.0321(8) 0.0174(7) 0.0086(6) 0.0115(6)
C17 0.0348(8) 0.0267(7) 0.0360(8) 0.0083(6) 0.0048(6) 0.0047(6)
C16 0.0302(8) 0.0310(8) 0.0331(8) 0.0061(6) 0.0020(6) -0.0015(6)
C1 0.0375(8) 0.0314(7) 0.0234(7) 0.0063(6) 0.0055(6) 0.0092(6)
C30 0.0221(6) 0.0244(7) 0.0265(7) 0.0085(5) 0.0047(5) 0.0045(5)
C3 0.0382(8) 0.0257(7) 0.0318(8) 0.0113(6) 0.0008(6) 0.0084(6)
C21 0.0296(7) 0.0392(8) 0.0263(7) 0.0103(6) 0.0048(6) 0.0120(6)
C32 0.0291(7) 0.0316(8) 0.0306(8) 0.0055(6) 0.0016(6) 0.0083(6)
C19 0.0398(9) 0.0268(7) 0.0332(8) 0.0080(6) 0.0001(7) 0.0010(6)
C2 0.0375(8) 0.0324(8) 0.0273(8) 0.0130(6) 0.0049(6) 0.0072(6)
C20 0.0344(8) 0.0367(8) 0.0338(8) 0.0159(7) 0.0044(6) 0.0030(7)
C33 0.0303(8) 0.0341(8) 0.0361(8) 0.0095(7) -0.0063(6) 0.0059(6)
C10 0.0329(8) 0.0308(7) 0.0246(7) 0.0064(6) 0.0062(6) 0.0060(6)
C35 0.0376(8) 0.0299(7) 0.0281(8) 0.0062(6) 0.0048(6) 0.0075(6)
C34 0.0380(8) 0.0304(7) 0.0264(7) 0.0073(6) -0.0024(6) 0.0012(6)

loop_
_atom_type_symbol
_atom_type_description
_atom_type_scat_dispersion_real
_atom_type_scat_dispersion_imag
_atom_type_scat_source
C C 0.0181 0.0091 'International Tables Vol C Tables 4.2.6.8 and 6.1.1.4'
H H 0.0000 0.0000 'International Tables Vol C Tables 4.2.6.8 and 6.1.1.4'
N N 0.0311 0.0180 'International Tables Vol C Tables 4.2.6.8 and 6.1.1.4'
O O 0.0492 0.0322 'International Tables Vol C Tables 4.2.6.8 and 6.1.1.4'

loop_
_geom_angle_atom_site_label_1
_geom_angle_atom_site_label_2
_geom_angle_atom_site_label_3
_geom_angle
C1 N1 C5 118.02(13)
C12 N2 C13 125.39(12)
C19 N3 C23 117.62(13)
C30 N4 C31 125.02(12)
C11 C6 C5 121.76(13)
C7 C6 C11 118.76(13)
C7 C6 C5 119.48(13)
C14 C13 N2 118.47(13)
C14 C13 C18 119.70(14)
C18 C13 N2 121.80(13)
C6 C11 C12 123.47(13)
C10 C11 C6 119.61(13)
C10 C11 C12 116.90(13)
N1 C5 C6 115.97(12)
N1 C5 C4 121.82(13)
C4 C5 C6 122.21(13)
O1 C12 N2 124.03(14)
O1 C12 C11 120.15(13)
N2 C12 C11 115.80(12)
C15 C14 C13 120.27(14)
C26 C25 C24 121.34(15)
C25 C24 C23 117.65(13)
C25 C24 C29 118.70(13)
C29 C24 C23 123.56(13)
C8 C7 C6 120.94(14)
C36 C31 N4 121.57(13)
C32 C31 N4 118.59(13)
C32 C31 C36 119.72(14)
N3 C23 C24 115.93(12)
N3 C23 C22 122.02(13)
C22 C23 C24 122.00(13)
C27 C28 C29 121.24(14)
C24 C29 C30 123.92(13)
C28 C29 C24 119.28(14)
C28 C29 C30 116.78(13)
C17 C18 C13 119.50(14)
C10 C9 C8 119.56(14)
C14 C15 C16 120.05(15)
C25 C26 C27 119.70(15)
C35 C36 C31 119.68(14)
C7 C8 C9 120.14(14)
C21 C22 C23 119.20(14)
C3 C4 C5 119.26(14)
C28 C27 C26 119.74(14)
C16 C17 C18 120.74(15)
C17 C16 C15 119.72(15)
N1 C1 C2 123.45(14)
O2 C30 N4 124.15(14)
O2 C30 C29 120.35(13)
N4 C30 C29 115.48(12)
C2 C3 C4 118.75(14)
C22 C21 C20 118.98(14)
C33 C32 C31 120.30(14)
N3 C19 C20 123.91(15)
C1 C2 C3 118.46(14)
C19 C20 C21 118.27(15)
C32 C33 C34 120.23(15)
C9 C10 C11 120.98(14)
C36 C35 C34 120.75(15)
C35 C34 C33 119.29(15)

loop_
_geom_bond_atom_site_label_1
_geom_bond_atom_site_label_2
_geom_bond_distance
O2 C30 1.2282(18)
O1 C12 1.2257(18)
N1 C5 1.3407(19)
N1 C1 1.3405(19)
N2 C13 1.4200(18)
N2 C12 1.3553(19)
N3 C23 1.3449(19)
N3 C19 1.342(2)
N4 C31 1.4192(19)
N4 C30 1.3505(19)
C6 C11 1.401(2)
C6 C5 1.4870(19)
C6 C7 1.398(2)
C13 C14 1.392(2)
C13 C18 1.396(2)
C11 C12 1.505(2)
C11 C10 1.393(2)
C5 C4 1.394(2)
C14 C15 1.386(2)
C25 C24 1.398(2)
C25 C26 1.384(2)
C24 C23 1.489(2)
C24 C29 1.405(2)
C7 C8 1.384(2)
C31 C36 1.390(2)
C31 C32 1.388(2)
C23 C22 1.396(2)
C28 C29 1.397(2)
C28 C27 1.379(2)
C29 C30 1.507(2)
C18 C17 1.387(2)
C9 C8 1.384(2)
C9 C10 1.384(2)
C15 C16 1.388(2)
C26 C27 1.389(2)
C36 C35 1.387(2)
C22 C21 1.384(2)
C4 C3 1.385(2)
C17 C16 1.385(2)
C1 C2 1.381(2)
C3 C2 1.382(2)
C21 C20 1.384(2)
C32 C33 1.386(2)
C19 C20 1.379(2)
C33 C34 1.388(2)
C35 C34 1.388(2)
